data_4301915
loop_
_publ_author_name
'Francesco Caruso'
'Miguel A. Mart\'inez'
'Miriam Rossi'
'Alexander Goldberg'
'M. Elizabeth Chac\'on Villalba'
'Pedro J. Aymonino'

_publ_contact_author_email caruso@vassar.edu
_publ_section_title
;
Crystal and Molecular Structure of Manganese(II) Lapacholate, a Novel
Polymeric Species Undergoing Temperature-Reversible Metal to Ligand
Electron Transfer
;
_journal_name_full 'Inorganic Chemistry'
_journal_page_first 3529
_journal_page_last 3534
_journal_paper_doi 10.1021/ic8015194
_journal_volume 48
_journal_year 2009
_chemical_formula_sum 'C30 H26 Mn O6'
_chemical_formula_weight 537.45
_chemical_name_common 'Manganese dilapacholate '
_chemical_name_systematic
; 
 Bis-(2-hydroxy-3-(3-methyl-2-butenyl)-
1,4-naphtoquinonate)manganese(II) 
;
_space_group_IT_number 92
_symmetry_cell_setting tetragonal
_symmetry_space_group_name_Hall 'P 4abw 2nw'
_symmetry_space_group_name_H-M 'P 41 21 2'
_atom_sites_solution_hydrogens geom
_atom_sites_solution_primary direct
_atom_sites_solution_secondary difmap
_audit_creation_method SHELXL-97
_cell_angle_alpha 90.00
_cell_angle_beta 90.00
_cell_angle_gamma 90.00
_cell_formula_units_Z 4
_cell_length_a 13.2925(4)
_cell_length_b 13.2925(4)
_cell_length_c 14.6653(4)
_cell_measurement_reflns_used 2270
_cell_measurement_temperature 296(2)
_cell_measurement_theta_max 20.1
_cell_measurement_theta_min 10.6
_cell_volume 2591.22(13)
_computing_structure_refinement 'SHELXL-97 (Sheldrick, 2008)'
_computing_structure_solution 'SHELXS-97 (Sheldrick, 2008)'
_diffrn_ambient_temperature 296(2)
_diffrn_measured_fraction_theta_full 1.000
_diffrn_measured_fraction_theta_max 1.000
_diffrn_radiation_monochromator graphite
_diffrn_radiation_source 'fine-focus sealed tube'
_diffrn_radiation_type MoK\a
_diffrn_radiation_wavelength 0.71073
_diffrn_reflns_av_R_equivalents 0.0232
_diffrn_reflns_av_sigmaI/netI 0.0155
_diffrn_reflns_limit_h_max 18
_diffrn_reflns_limit_h_min -18
_diffrn_reflns_limit_k_max 18
_diffrn_reflns_limit_k_min -18
_diffrn_reflns_limit_l_max 20
_diffrn_reflns_limit_l_min -20
_diffrn_reflns_number 36274
_diffrn_reflns_theta_full 29.57
_diffrn_reflns_theta_max 29.57
_diffrn_reflns_theta_min 2.07
_exptl_absorpt_coefficient_mu 0.552
_exptl_absorpt_correction_T_max 0.9218
_exptl_absorpt_correction_T_min 0.7853
_exptl_absorpt_correction_type empirical
_exptl_absorpt_process_details sadabs
_exptl_crystal_colour red-brown
_exptl_crystal_density_diffrn 1.378
_exptl_crystal_density_method 'not measured'
_exptl_crystal_description plate
_exptl_crystal_F_000 1116
_exptl_crystal_size_max 0.46
_exptl_crystal_size_mid 0.30
_exptl_crystal_size_min 0.15
_refine_diff_density_max 0.257
_refine_diff_density_min -0.135
_refine_diff_density_rms 0.038
_refine_ls_abs_structure_details 'Flack H D (1983), Acta Cryst. A39, 876-881'
_refine_ls_abs_structure_Flack 0.001(13)
_refine_ls_extinction_method none
_refine_ls_goodness_of_fit_ref 1.077
_refine_ls_hydrogen_treatment constr
_refine_ls_matrix_type full
_refine_ls_number_parameters 170
_refine_ls_number_reflns 3644
_refine_ls_number_restraints 0
_refine_ls_restrained_S_all 1.077
_refine_ls_R_factor_all 0.0272
_refine_ls_R_factor_gt 0.0249
_refine_ls_shift/su_max 0.002
_refine_ls_shift/su_mean 0.000
_refine_ls_structure_factor_coef Fsqd
_refine_ls_weighting_details 'calc w=1/[\s^2^(Fo^2^)+(0.0362P)^2^+0.4295P] where P=(Fo^2^+2Fc^2^)/3'
_refine_ls_weighting_scheme calc
_refine_ls_wR_factor_gt 0.0654
_refine_ls_wR_factor_ref 0.0669
_reflns_number_gt 3483
_reflns_number_total 3644
_reflns_threshold_expression >2sigma(I)
_cod_data_source_file ic8015194_si_002.cif
_cod_data_source_block Mn-Lap2_197K
_cod_database_code 4301915

loop_
_symmetry_equiv_pos_as_xyz
'x, y, z'
'-y+1/2, x+1/2, z+1/4'
'y+1/2, -x+1/2, z+3/4'
'x+1/2, -y+1/2, -z+3/4'
'-x+1/2, y+1/2, -z+1/4'
'-x, -y, z+1/2'
'y, x, -z'
'-y, -x, -z+1/2'

loop_
_atom_site_label
_atom_site_type_symbol
_atom_site_fract_x
_atom_site_fract_y
_atom_site_fract_z
_atom_site_U_iso_or_equiv
_atom_site_adp_type
_atom_site_occupancy
_atom_site_symmetry_multiplicity
_atom_site_calc_flag
_atom_site_refinement_flags
_atom_site_disorder_assembly
_atom_site_disorder_group
Mn1 Mn 0.616096(13) 0.616096(13) 1.0000 0.02313(7) Uani 1 2 d S . .
O1 O 0.49523(7) 0.54751(7) 0.90478(7) 0.0305(2) Uani 1 1 d . . .
O3 O 0.69308(7) 0.69427(7) 1.10412(6) 0.02958(18) Uani 1 1 d . . .
O2 O 0.49458(6) 0.71749(6) 0.99985(7) 0.02788(17) Uani 1 1 d . . .
C14 C 0.2245(2) 1.04532(17) 1.0418(2) 0.0926(10) Uani 1 1 d . . .
H14A H 0.2597 1.1071 1.0533 0.139 Uiso 1 1 calc R . .
H14B H 0.1555 1.0523 1.0601 0.139 Uiso 1 1 calc R . .
H14C H 0.2275 1.0299 0.9779 0.139 Uiso 1 1 calc R . .
C15 C 0.2489(2) 0.9674(2) 1.19444(16) 0.0806(8) Uani 1 1 d . . .
H15A H 0.2807 0.9118 1.2246 0.121 Uiso 1 1 calc R . .
H15B H 0.1775 0.9637 1.2034 0.121 Uiso 1 1 calc R . .
H15C H 0.2739 1.0293 1.2194 0.121 Uiso 1 1 calc R . .
C13 C 0.27187(14) 0.96329(14) 1.09419(13) 0.0492(4) Uani 1 1 d . . .
C12 C 0.32700(12) 0.89072(13) 1.05872(10) 0.0408(3) Uani 1 1 d . . .
H12 H 0.3497 0.8415 1.0989 0.049 Uiso 1 1 calc R . .
C8 C 0.22612(12) 0.43959(11) 0.78248(10) 0.0369(3) Uani 1 1 d . . .
H8 H 0.2180 0.3736 0.7628 0.044 Uiso 1 1 calc R . .
C7 C 0.14783(11) 0.50754(12) 0.77345(10) 0.0364(3) Uani 1 1 d . . .
H7 H 0.0871 0.4867 0.7483 0.044 Uiso 1 1 calc R . .
C9 C 0.31650(11) 0.46956(10) 0.82069(9) 0.0314(3) Uani 1 1 d . . .
H9 H 0.3695 0.4242 0.8257 0.038 Uiso 1 1 calc R . .
C6 C 0.15933(10) 0.60701(11) 0.80174(9) 0.0302(2) Uani 1 1 d . . .
H6 H 0.1071 0.6527 0.7940 0.036 Uiso 1 1 calc R . .
C11 C 0.35725(10) 0.87870(10) 0.96013(9) 0.0300(2) Uani 1 1 d . . .
H11A H 0.4267 0.8996 0.9530 0.036 Uiso 1 1 calc R . .
H11B H 0.3159 0.9225 0.9228 0.036 Uiso 1 1 calc R . .
C1 C 0.41930(9) 0.60008(9) 0.89973(8) 0.0236(2) Uani 1 1 d . . .
C10 C 0.32763(9) 0.56830(9) 0.85164(8) 0.0237(2) Uani 1 1 d . . .
C3 C 0.34631(9) 0.77173(9) 0.92656(8) 0.0235(2) Uani 1 1 d . . .
C5 C 0.24903(9) 0.63765(9) 0.84157(8) 0.0232(2) Uani 1 1 d . . .
C4 C 0.75586(9) 0.76168(9) 1.12334(7) 0.0227(2) Uani 1 1 d . . .
C2 C 0.42014(9) 0.70141(9) 0.94716(8) 0.0226(2) Uani 1 1 d . . .

loop_
_atom_site_aniso_label
_atom_site_aniso_U_11
_atom_site_aniso_U_22
_atom_site_aniso_U_33
_atom_site_aniso_U_23
_atom_site_aniso_U_13
_atom_site_aniso_U_12
Mn1 0.01937(8) 0.01937(8) 0.03064(12) 0.00140(7) -0.00140(7) -0.00055(9)
O1 0.0265(4) 0.0258(4) 0.0392(5) -0.0039(4) -0.0027(4) 0.0046(3)
O3 0.0280(5) 0.0270(5) 0.0338(4) -0.0019(4) -0.0040(4) -0.0050(3)
O2 0.0220(4) 0.0273(4) 0.0343(4) -0.0040(4) -0.0023(4) 0.0013(3)
C14 0.101(2) 0.0448(11) 0.132(2) 0.0046(13) 0.0545(19) 0.0304(12)
C15 0.0860(18) 0.0916(18) 0.0640(13) -0.0431(13) 0.0220(12) -0.0119(14)
C13 0.0446(9) 0.0435(9) 0.0594(10) -0.0223(8) 0.0142(8) -0.0085(7)
C12 0.0444(8) 0.0424(8) 0.0355(7) -0.0093(6) -0.0068(6) 0.0068(7)
C8 0.0408(8) 0.0315(7) 0.0382(7) -0.0102(6) -0.0019(6) -0.0037(6)
C7 0.0328(6) 0.0381(7) 0.0383(7) -0.0052(6) -0.0067(5) -0.0057(6)
C9 0.0324(6) 0.0283(6) 0.0335(6) -0.0057(5) 0.0005(5) 0.0028(5)
C6 0.0258(6) 0.0319(6) 0.0330(6) 0.0017(5) -0.0039(5) -0.0004(5)
C11 0.0288(6) 0.0233(6) 0.0378(6) -0.0044(5) -0.0002(5) 0.0020(5)
C1 0.0234(5) 0.0237(6) 0.0235(5) 0.0017(4) 0.0029(4) 0.0007(4)
C10 0.0241(5) 0.0248(6) 0.0220(5) 0.0000(4) 0.0012(4) 0.0000(4)
C3 0.0224(5) 0.0236(5) 0.0246(5) 0.0001(4) 0.0026(4) 0.0005(4)
C5 0.0241(5) 0.0247(6) 0.0208(5) 0.0025(4) 0.0016(4) -0.0012(4)
C4 0.0235(5) 0.0229(6) 0.0215(5) 0.0040(4) -0.0040(4) -0.0005(4)
C2 0.0212(5) 0.0219(5) 0.0246(5) 0.0006(4) 0.0034(4) -0.0006(4)

loop_
_atom_type_symbol
_atom_type_description
_atom_type_scat_dispersion_real
_atom_type_scat_dispersion_imag
_atom_type_scat_source
C C 0.0033 0.0016 'International Tables Vol C Tables 4.2.6.8 and 6.1.1.4'
H H 0.0000 0.0000 'International Tables Vol C Tables 4.2.6.8 and 6.1.1.4'
O O 0.0106 0.0060 'International Tables Vol C Tables 4.2.6.8 and 6.1.1.4'
Mn Mn 0.3368 0.7283 'International Tables Vol C Tables 4.2.6.8 and 6.1.1.4'

loop_
_geom_angle_atom_site_label_1
_geom_angle_atom_site_label_2
_geom_angle_atom_site_label_3
_geom_angle
_geom_angle_site_symmetry_1
_geom_angle_site_symmetry_3
_geom_angle_publ_flag
O2 Mn1 O2 169.68(5) 7_557 . ?
O2 Mn1 O3 93.82(4) 7_557 . ?
O2 Mn1 O3 93.30(4) . . ?
O2 Mn1 O3 93.30(4) 7_557 7_557 ?
O2 Mn1 O3 93.82(4) . 7_557 ?
O3 Mn1 O3 92.63(5) . 7_557 ?
O2 Mn1 O1 98.21(3) 7_557 . ?
O2 Mn1 O1 73.67(3) . . ?
O3 Mn1 O1 165.03(4) . . ?
O3 Mn1 O1 95.52(4) 7_557 . ?
O2 Mn1 O1 73.67(3) 7_557 7_557 ?
O2 Mn1 O1 98.21(3) . 7_557 ?
O3 Mn1 O1 95.52(4) . 7_557 ?
O3 Mn1 O1 165.03(4) 7_557 7_557 ?
O1 Mn1 O1 79.48(5) . 7_557 ?
C1 O1 Mn1 112.46(8) . . ?
C4 O3 Mn1 146.62(8) . . ?
C2 O2 Mn1 119.32(8) . . ?
C13 C14 H14A 109.5 . . ?
C13 C14 H14B 109.5 . . ?
H14A C14 H14B 109.5 . . ?
C13 C14 H14C 109.5 . . ?
H14A C14 H14C 109.5 . . ?
H14B C14 H14C 109.5 . . ?
C13 C15 H15A 109.5 . . ?
C13 C15 H15B 109.5 . . ?
H15A C15 H15B 109.5 . . ?
C13 C15 H15C 109.5 . . ?
H15A C15 H15C 109.5 . . ?
H15B C15 H15C 109.5 . . ?
C12 C13 C14 124.92(19) . . ?
C12 C13 C15 121.7(2) . . ?
C14 C13 C15 113.35(19) . . ?
C13 C12 C11 127.12(17) . . ?
C13 C12 H12 116.4 . . ?
C11 C12 H12 116.4 . . ?
C9 C8 C7 120.23(13) . . ?
C9 C8 H8 119.9 . . ?
C7 C8 H8 119.9 . . ?
C8 C7 C6 120.53(13) . . ?
C8 C7 H7 119.7 . . ?
C6 C7 H7 119.7 . . ?
C8 C9 C10 119.60(13) . . ?
C8 C9 H9 120.2 . . ?
C10 C9 H9 120.2 . . ?
C5 C6 C7 119.83(12) . . ?
C5 C6 H6 120.1 . . ?
C7 C6 H6 120.1 . . ?
C12 C11 C3 112.70(13) . . ?
C12 C11 H11A 109.1 . . ?
C3 C11 H11A 109.1 . . ?
C12 C11 H11B 109.1 . . ?
C3 C11 H11B 109.1 . . ?
H11A C11 H11B 107.8 . . ?
O1 C1 C10 123.09(11) . . ?
O1 C1 C2 118.12(11) . . ?
C10 C1 C2 118.79(10) . . ?
C9 C10 C5 120.33(12) . . ?
C9 C10 C1 120.92(11) . . ?
C5 C10 C1 118.66(11) . . ?
C2 C3 C4 120.43(11) . 3_464 ?
C2 C3 C11 119.62(11) . . ?
C4 C3 C11 119.94(11) 3_464 . ?
C6 C5 C10 119.44(11) . . ?
C6 C5 C4 120.25(11) . 3_464 ?
C10 C5 C4 120.31(11) . 3_464 ?
O3 C4 C3 121.17(12) . 2_655 ?
O3 C4 C5 118.51(12) . 2_655 ?
C3 C4 C5 120.29(10) 2_655 2_655 ?
O2 C2 C3 124.62(11) . . ?
O2 C2 C1 115.67(10) . . ?
C3 C2 C1 119.55(11) . . ?

loop_
_geom_bond_atom_site_label_1
_geom_bond_atom_site_label_2
_geom_bond_distance
_geom_bond_site_symmetry_2
_geom_bond_publ_flag
Mn1 O2 2.1037(9) 7_557 ?
Mn1 O2 2.1037(9) . ?
Mn1 O3 2.1115(9) . ?
Mn1 O3 2.1115(9) 7_557 ?
Mn1 O1 2.3157(10) . ?
Mn1 O1 2.3157(10) 7_557 ?
O1 C1 1.2298(14) . ?
O3 C4 1.2565(14) . ?
O2 C2 1.2736(15) . ?
C14 C13 1.475(3) . ?
C14 H14A 0.9600 . ?
C14 H14B 0.9600 . ?
C14 H14C 0.9600 . ?
C15 C13 1.503(3) . ?
C15 H15A 0.9600 . ?
C15 H15B 0.9600 . ?
C15 H15C 0.9600 . ?
C13 C12 1.318(2) . ?
C12 C11 1.509(2) . ?
C12 H12 0.9300 . ?
C8 C9 1.384(2) . ?
C8 C7 1.384(2) . ?
C8 H8 0.9300 . ?
C7 C6 1.394(2) . ?
C7 H7 0.9300 . ?
C9 C10 1.3967(17) . ?
C9 H9 0.9300 . ?
C6 C5 1.3887(17) . ?
C6 H6 0.9300 . ?
C11 C3 1.5117(18) . ?
C11 H11A 0.9700 . ?
C11 H11B 0.9700 . ?
C1 C10 1.4699(17) . ?
C1 C2 1.5159(16) . ?
C10 C5 1.4012(16) . ?
C3 C2 1.3886(17) . ?
C3 C4 1.4175(17) 3_464 ?
C5 C4 1.4996(17) 3_464 ?
C4 C3 1.4174(17) 2_655 ?
C4 C5 1.4996(17) 2_655 ?
